data_4347592
loop_
_publ_author_name
'Shankar, Bhaskaran'
'Marimuthu, Rajendiran'
'Deval Sathiyashivan, Shankar'
'Sathiyendiran, Malaichamy'

_publ_section_title
;
 Spheroid Metallacycles and Metallocavitands with Calixarene- and/or
 Cleft-Shaped Receptors on the Surface.
;
_journal_issue 9
_journal_name_full 'Inorganic chemistry'
_journal_page_first 4537
_journal_page_last 4544
_journal_paper_doi 10.1021/acs.inorgchem.6b00371
_journal_volume 55
_journal_year 2016
_chemical_formula_moiety 'C138 H84 N24 O18 Re6, 2(C3 H6 O)'
_chemical_formula_sum 'C144 H96 N24 O20 Re6'
_chemical_formula_weight 3599.64
_space_group_crystal_system monoclinic
_space_group_IT_number 14
_space_group_name_Hall '-P 2ybc'
_space_group_name_H-M_alt 'P 1 21/c 1'
_atom_sites_solution_hydrogens geom
_audit_creation_method SHELXL-2014/7
_cell_angle_alpha 90
_cell_angle_beta 120.171(11)
_cell_angle_gamma 90
_cell_formula_units_Z 4
_cell_length_a 16.3674(12)
_cell_length_b 27.1222(19)
_cell_length_c 34.577(3)
_cell_measurement_reflns_used 3441
_cell_measurement_temperature 296(2)
_cell_measurement_theta_max 66.3890
_cell_measurement_theta_min 3.3540
_cell_volume 13270(2)
_computing_cell_refinement
;
CrysAlisPro, Agilent Technologies,
Version 1.171.37.35h (release 09-02-2015 CrysAlis171 .NET)
(compiled Feb  9 2015,16:26:32)
;
_computing_data_collection
;
CrysAlisPro, Agilent Technologies,
Version 1.171.37.35h (release 09-02-2015 CrysAlis171 .NET)
(compiled Feb  9 2015,16:26:32)
;
_computing_data_reduction
;
CrysAlisPro, Agilent Technologies,
Version 1.171.37.35h (release 09-02-2015 CrysAlis171 .NET)
(compiled Feb  9 2015,16:26:32)
;
_computing_molecular_graphics 'Bruker SHELXTL'
_computing_publication_material 'Bruker SHELXTL'
_computing_structure_refinement 'SHELXL-2014/7 (Sheldrick, 2014)'
_computing_structure_solution 'Bruker SHELXTL'
_diffrn_ambient_temperature 296(2)
_diffrn_measured_fraction_theta_full 0.998
_diffrn_measured_fraction_theta_max 0.998
_diffrn_measurement_device_type 'Xcalibur, Eos, Gemini'
_diffrn_radiation_type CuK\a
_diffrn_radiation_wavelength 1.54184
_diffrn_reflns_av_R_equivalents 0.1072
_diffrn_reflns_av_unetI/netI 0.2048
_diffrn_reflns_Laue_measured_fraction_full 0.998
_diffrn_reflns_Laue_measured_fraction_max 0.998
_diffrn_reflns_limit_h_max 19
_diffrn_reflns_limit_h_min -18
_diffrn_reflns_limit_k_max 20
_diffrn_reflns_limit_k_min -32
_diffrn_reflns_limit_l_max 41
_diffrn_reflns_limit_l_min -35
_diffrn_reflns_number 55988
_diffrn_reflns_point_group_measured_fraction_full 0.998
_diffrn_reflns_point_group_measured_fraction_max 0.998
_diffrn_reflns_theta_full 66.601
_diffrn_reflns_theta_max 66.601
_diffrn_reflns_theta_min 2.957
_exptl_absorpt_coefficient_mu 11.046
_exptl_absorpt_correction_T_max 1.00000
_exptl_absorpt_correction_T_min 0.06165
_exptl_absorpt_correction_type multi-scan
_exptl_absorpt_process_details
;
CrysAlisPro, Agilent Technologies,
Version 1.171.37.35h (release 09-02-2015 CrysAlis171 .NET)
(compiled Feb  9 2015,16:26:32)
Empirical absorption correction using spherical harmonics,
 implemented in SCALE3 ABSPACK scaling algorithm.
;
_exptl_crystal_colour yellow
_exptl_crystal_density_diffrn 1.802
_exptl_crystal_description plate
_exptl_crystal_F_000 6952
_exptl_crystal_size_max 0.250
_exptl_crystal_size_mid 0.230
_exptl_crystal_size_min 0.200
_platon_squeeze_details
;
;
_refine_diff_density_max 6.347
_refine_diff_density_min -1.594
_refine_diff_density_rms 0.310
_refine_ls_extinction_method none
_refine_ls_goodness_of_fit_ref 0.850
_refine_ls_hydrogen_treatment constr
_refine_ls_matrix_type full
_refine_ls_number_parameters 1365
_refine_ls_number_reflns 23421
_refine_ls_number_restraints 128
_refine_ls_restrained_S_all 0.851
_refine_ls_R_factor_all 0.2130
_refine_ls_R_factor_gt 0.1145
_refine_ls_shift/su_max 0.001
_refine_ls_shift/su_mean 0.000
_refine_ls_structure_factor_coef Fsqd
_refine_ls_weighting_details 'w=1/[\s^2^(Fo^2^)+(0.1807P)^2^] where P=(Fo^2^+2Fc^2^)/3'
_refine_ls_weighting_scheme calc
_refine_ls_wR_factor_gt 0.2697
_refine_ls_wR_factor_ref 0.3655
_reflns_Friedel_coverage 0.000
_reflns_number_gt 8364
_reflns_number_total 23421
_reflns_threshold_expression 'I > 2\s(I)'
_cod_data_source_file ic6b00371_si_002.cif
_cod_data_source_block Complex1
_cod_original_sg_symbol_H-M 'P 21/c'
_cod_database_code 4347592
_shelx_shelxl_version_number 2014/7
_shelx_space_group_comment
;
The symmetry employed for this shelxl refinement is uniquely defined
by the following loop, which should always be used as a source of
symmetry information in preference to the above space-group names.
They are only intended as comments.
;
_shelx_estimated_absorpt_t_min 0.169
_shelx_estimated_absorpt_t_max 0.216

loop_
_space_group_symop_operation_xyz
'x, y, z'
'-x, y+1/2, -z+1/2'
'-x, -y, -z'
'x, -y-1/2, z-1/2'

loop_
_atom_site_label
_atom_site_type_symbol
_atom_site_fract_x
_atom_site_fract_y
_atom_site_fract_z
_atom_site_U_iso_or_equiv
_atom_site_adp_type
_atom_site_occupancy
_atom_site_site_symmetry_order
_atom_site_calc_flag
_atom_site_refinement_flags_posn
_atom_site_refinement_flags_adp
C1 C 0.349(3) -0.0325(15) 0.3157(14) 0.118(14) Uani 1 1 d . .
H1 H 0.3915 -0.0530 0.3386 0.142 Uiso 1 1 calc R U
C2 C 0.356(2) -0.0249(10) 0.2740(12) 0.084(9) Uani 1 1 d . .
H2 H 0.3926 -0.0467 0.2682 0.101 Uiso 1 1 calc R U
C3 C 0.311(3) 0.0123(13) 0.2451(18) 0.14(2) Uani 1 1 d . .
H3 H 0.3221 0.0204 0.2218 0.173 Uiso 1 1 calc R U
C4 C 0.249(2) 0.0370(12) 0.2534(10) 0.077(8) Uani 1 1 d . .
C5 C 0.231(2) 0.0220(12) 0.2888(11) 0.087(4) Uani 1 1 d . .
C6 C 0.282(2) -0.0101(12) 0.3189(11) 0.087(4) Uani 1 1 d . .
H6 H 0.2719 -0.0171 0.3423 0.104 Uiso 1 1 calc R U
C7 C 0.2013(16) 0.0752(10) 0.2209(9) 0.062(7) Uani 1 1 d . .
H7 H 0.2197 0.0836 0.2003 0.074 Uiso 1 1 calc R U
C8 C 0.124(2) 0.1000(12) 0.2214(11) 0.0800(12) Uani 1 1 d . .
C9 C 0.100(2) 0.0854(12) 0.2563(11) 0.0800(12) Uani 1 1 d . .
C10 C 0.156(2) 0.0526(14) 0.2863(11) 0.109(14) Uani 1 1 d . .
H10 H 0.1460 0.0484 0.3102 0.131 Uiso 1 1 calc R U
C11 C -0.004(2) 0.1352(8) 0.2069(10) 0.073(8) Uani 1 1 d . .
H11 H -0.0585 0.1544 0.1921 0.088 Uiso 1 1 calc R U
C12 C -0.070(2) 0.2718(11) 0.4424(11) 0.0800(12) Uani 1 1 d . .
H12 H -0.0701 0.2654 0.4687 0.096 Uiso 1 1 calc R U
C13 C -0.085(2) 0.3203(11) 0.4255(11) 0.0800(12) Uani 1 1 d . .
H13 H -0.0861 0.3458 0.4431 0.096 Uiso 1 1 calc R U
C14 C -0.0973(19) 0.3313(11) 0.3840(9) 0.078(9) Uani 1 1 d D .
H14 H -0.1117 0.3629 0.3720 0.093 Uiso 1 1 calc R U
C15 C -0.087(2) 0.2903(9) 0.3607(9) 0.070(8) Uani 1 1 d D .
C16 C -0.0608(15) 0.2422(12) 0.3774(8) 0.067(8) Uani 1 1 d . .
C17 C -0.054(2) 0.2328(12) 0.4196(10) 0.0800(12) Uani 1 1 d . .
H17 H -0.0398 0.2014 0.4320 0.096 Uiso 1 1 calc R U
C18 C -0.0483(15) 0.2063(10) 0.3540(7) 0.054(6) Uani 1 1 d . .
H18 H -0.0273 0.1754 0.3669 0.065 Uiso 1 1 calc R U
C19 C -0.0921(19) 0.3023(11) 0.3183(8) 0.067(7) Uani 1 1 d . .
H19 H -0.1023 0.3343 0.3071 0.080 Uiso 1 1 calc R U
C20 C -0.066(2) 0.2150(12) 0.3112(11) 0.0800(12) Uani 1 1 d . .
C21 C -0.081(2) 0.2638(12) 0.2964(11) 0.0800(12) Uani 1 1 d . .
C22 C -0.098(2) 0.2151(11) 0.2447(11) 0.0800(12) Uani 1 1 d . .
H22 H -0.1147 0.2040 0.2163 0.096 Uiso 1 1 calc R U
C23 C 0.117(2) 0.4408(10) 0.1570(11) 0.083(10) Uani 1 1 d . .
H23 H 0.0948 0.4641 0.1694 0.099 Uiso 1 1 calc R U
C24 C 0.166(2) 0.4553(12) 0.1359(10) 0.0800(12) Uani 1 1 d . .
H24 H 0.1696 0.4885 0.1303 0.096 Uiso 1 1 calc R U
C25 C 0.210(2) 0.4192(11) 0.1229(10) 0.0800(12) Uani 1 1 d . .
H25 H 0.2420 0.4304 0.1088 0.096 Uiso 1 1 calc R U
C26 C 0.210(2) 0.3701(12) 0.1290(10) 0.0800(12) Uani 1 1 d . .
H26 H 0.2464 0.3483 0.1235 0.096 Uiso 1 1 calc R U
C27 C 0.148(2) 0.3545(10) 0.1447(10) 0.070(8) Uani 1 1 d . .
C28 C 0.101(2) 0.3906(11) 0.1595(9) 0.071(8) Uani 1 1 d . .
C29 C 0.0473(17) 0.3721(11) 0.1789(9) 0.069(8) Uani 1 1 d . .
H29 H 0.0233 0.3931 0.1921 0.083 Uiso 1 1 calc R U
C30 C 0.0331(13) 0.3222(11) 0.1773(6) 0.057(7) Uani 1 1 d . .
C31 C 0.0795(19) 0.2862(10) 0.1650(8) 0.059(6) Uani 1 1 d . .
C32 C 0.1395(16) 0.3025(9) 0.1489(8) 0.054(6) Uani 1 1 d . .
H32 H 0.1720 0.2801 0.1413 0.065 Uiso 1 1 calc R U
C33 C -0.0197(18) 0.2483(8) 0.1774(7) 0.052(6) Uani 1 1 d . .
H33 H -0.0561 0.2233 0.1795 0.062 Uiso 1 1 calc R U
C34 C -0.233(2) 0.2956(14) 0.1518(9) 0.091(10) Uani 1 1 d . .
C35 C -0.228(2) 0.3499(11) 0.2186(10) 0.0800(12) Uani 1 1 d D .
C36 C -0.161(2) 0.3827(13) 0.1685(10) 0.082(3) Uani 1 1 d . .
C37 C -0.0770(18) 0.1651(11) 0.0950(9) 0.071(8) Uani 1 1 d . .
C38 C 0.066(2) 0.2043(11) 0.0877(7) 0.069(8) Uani 1 1 d . .
C39 C 0.070(2) 0.1059(12) 0.1134(11) 0.081(9) Uani 1 1 d . .
C40 C -0.061(2) 0.0326(13) 0.2724(11) 0.0800(12) Uani 1 1 d . .
C41 C -0.188(2) 0.0982(12) 0.2246(10) 0.082(3) Uani 1 1 d . .
C42 C -0.143(2) 0.0943(11) 0.3065(11) 0.0800(12) Uani 1 1 d . .
C43 C 0.4588(19) 0.1708(11) 0.2376(10) 0.077(9) Uani 1 1 d . .
H43 H 0.5098 0.1791 0.2654 0.093 Uiso 1 1 calc R U
C44 C 0.475(2) 0.1444(11) 0.2057(10) 0.0800(12) Uani 1 1 d . .
H44 H 0.5342 0.1386 0.2094 0.096 Uiso 1 1 calc R U
C45 C 0.387(2) 0.1280(12) 0.1669(10) 0.0800(12) Uani 1 1 d . .
H45 H 0.3932 0.1048 0.1489 0.096 Uiso 1 1 calc R U
C46 C 0.297(2) 0.1416(14) 0.1534(9) 0.094(12) Uani 1 1 d . .
H46 H 0.2461 0.1345 0.1252 0.113 Uiso 1 1 calc R U
C47 C 0.2885(17) 0.1679(8) 0.1866(9) 0.054(6) Uani 1 1 d . .
C48 C 0.3669(14) 0.1839(9) 0.2270(8) 0.050(6) Uani 1 1 d . .
C49 C 0.2385(17) 0.2063(8) 0.2245(8) 0.049(5) Uani 1 1 d . .
H49 H 0.1983 0.2214 0.2326 0.059 Uiso 1 1 calc R U
C50 C 0.1294(15) 0.1485(8) 0.3436(9) 0.054(6) Uani 1 1 d . .
H50 H 0.1184 0.1738 0.3233 0.064 Uiso 1 1 calc R U
C51 C 0.202(2) 0.0991(12) 0.4019(10) 0.076(8) Uani 1 1 d . .
C52 C 0.116(2) 0.0841(12) 0.3743(11) 0.0800(12) Uani 1 1 d . .
C53 C 0.078(2) 0.0391(11) 0.3833(10) 0.0800(12) Uani 1 1 d . .
H53 H 0.0172 0.0266 0.3654 0.096 Uiso 1 1 calc R U
C54 C 0.149(2) 0.0179(12) 0.4237(10) 0.0800(12) Uani 1 1 d . .
H54 H 0.1311 -0.0114 0.4315 0.096 Uiso 1 1 calc R U
C55 C 0.231(3) 0.0316(13) 0.4507(13) 0.14(2) Uani 1 1 d . .
H55 H 0.2677 0.0126 0.4761 0.172 Uiso 1 1 calc R U
C56 C 0.270(2) 0.0766(11) 0.4435(10) 0.082(9) Uani 1 1 d . .
H56 H 0.3305 0.0889 0.4629 0.098 Uiso 1 1 calc R U
C57 C 0.114(2) 0.4429(13) 0.3552(11) 0.114(15) Uani 1 1 d . .
H57 H 0.1761 0.4488 0.3771 0.137 Uiso 1 1 calc R U
C58 C 0.042(2) 0.4708(11) 0.3506(11) 0.0800(12) Uani 1 1 d . .
H58 H 0.0530 0.4924 0.3736 0.096 Uiso 1 1 calc R U
C59 C -0.044(2) 0.4693(12) 0.3151(10) 0.0800(12) Uani 1 1 d . .
H59 H -0.0885 0.4923 0.3127 0.096 Uiso 1 1 calc R U
C60 C -0.071(2) 0.4329(11) 0.2795(11) 0.0800(12) Uani 1 1 d . .
H60 H -0.1295 0.4333 0.2531 0.096 Uiso 1 1 calc R U
C61 C -0.0010(16) 0.3974(9) 0.2889(8) 0.051(5) Uani 1 1 d . .
C62 C 0.087(2) 0.4027(11) 0.3235(11) 0.083(10) Uani 1 1 d . .
C63 C 0.0745(15) 0.3370(10) 0.2829(7) 0.054(6) Uani 1 1 d . .
H63 H 0.0900 0.3091 0.2723 0.065 Uiso 1 1 calc R U
C64 C 0.2621(14) 0.2631(10) 0.3751(7) 0.054(6) Uani 1 1 d . .
C65 C 0.2718(13) 0.3007(8) 0.3488(6) 0.039(5) Uani 1 1 d . .
C66 C 0.3089(12) 0.2902(8) 0.3204(7) 0.045(5) Uani 1 1 d . .
C67 C 0.3409(15) 0.2426(10) 0.3201(7) 0.055(6) Uani 1 1 d . .
C68 C 0.3336(18) 0.2068(8) 0.3457(8) 0.053(6) Uani 1 1 d . .
C69 C 0.2996(16) 0.2184(9) 0.3743(7) 0.051(6) Uani 1 1 d . .
C70 C 0.3930(16) 0.2336(11) 0.2953(7) 0.065(7) Uani 1 1 d . .
H70A H 0.4498 0.2148 0.3144 0.078 Uiso 1 1 calc R U
H70B H 0.4123 0.2650 0.2892 0.078 Uiso 1 1 calc R U
C71 C 0.3656(14) 0.1528(8) 0.3441(7) 0.051(6) Uani 1 1 d . .
H71A H 0.3332 0.1304 0.3537 0.061 Uiso 1 1 calc R U
H71B H 0.3472 0.1446 0.3135 0.061 Uiso 1 1 calc R U
C72 C 0.214(2) 0.2732(12) 0.4001(10) 0.0800(12) Uani 1 1 d . .
H72A H 0.1586 0.2932 0.3817 0.096 Uiso 1 1 calc R U
H72B H 0.1921 0.2422 0.4057 0.096 Uiso 1 1 calc R U
C73 C 0.241(2) 0.3537(11) 0.3512(10) 0.0800(12) Uani 1 1 d . .
H73A H 0.2575 0.3609 0.3818 0.096 Uiso 1 1 calc R U
H73B H 0.2741 0.3767 0.3427 0.096 Uiso 1 1 calc R U
C74 C 0.3119(15) 0.3322(9) 0.2903(7) 0.054(6) Uani 1 1 d . .
H74A H 0.3155 0.3176 0.2656 0.065 Uiso 1 1 calc R U
H74B H 0.2535 0.3509 0.2778 0.065 Uiso 1 1 calc R U
C75 C 0.2951(13) 0.1762(7) 0.4040(7) 0.043(5) Uani 1 1 d . .
H75A H 0.3517 0.1563 0.4147 0.051 Uiso 1 1 calc R U
H75B H 0.2974 0.1913 0.4299 0.051 Uiso 1 1 calc R U
C76 C 0.3628(14) 0.2960(10) 0.4688(6) 0.052(6) Uani 1 1 d . .
H76 H 0.4027 0.2817 0.4601 0.063 Uiso 1 1 calc R U
C77 C 0.3174(17) 0.3313(11) 0.5097(7) 0.065(7) Uani 1 1 d . .
C78 C 0.240(2) 0.3190(12) 0.4684(11) 0.0800(12) Uani 1 1 d . .
C79 C 0.148(2) 0.3318(11) 0.4574(11) 0.0800(12) Uani 1 1 d . .
H79 H 0.0972 0.3217 0.4303 0.096 Uiso 1 1 calc R U
C80 C 0.132(2) 0.3616(11) 0.4892(10) 0.0800(12) Uani 1 1 d . .
H80 H 0.0719 0.3679 0.4846 0.096 Uiso 1 1 calc R U
C81 C 0.2160(19) 0.3799(11) 0.5275(10) 0.0800(12) Uani 1 1 d D .
H81 H 0.2130 0.4072 0.5430 0.096 Uiso 1 1 calc R U
C82 C 0.304(2) 0.3558(11) 0.5417(11) 0.0800(12) Uani 1 1 d D .
H82 H 0.3519 0.3564 0.5715 0.096 Uiso 1 1 calc R U
C83 C 0.6744(17) 0.0757(10) 0.4092(10) 0.069(8) Uani 1 1 d . .
H83 H 0.7347 0.0747 0.4342 0.083 Uiso 1 1 calc R U
C84 C 0.648(2) 0.0427(16) 0.3753(14) 0.125(16) Uani 1 1 d . .
H84 H 0.6936 0.0218 0.3762 0.150 Uiso 1 1 calc R U
C85 C 0.560(2) 0.0385(14) 0.3411(10) 0.098(12) Uani 1 1 d . .
H85 H 0.5459 0.0124 0.3212 0.117 Uiso 1 1 calc R U
C86 C 0.489(2) 0.0727(12) 0.3340(10) 0.082(3) Uani 1 1 d . .
H86 H 0.4290 0.0726 0.3086 0.098 Uiso 1 1 calc R U
C87 C 0.5157(15) 0.1056(9) 0.3679(9) 0.062(7) Uani 1 1 d . .
C88 C 0.6091(19) 0.1111(8) 0.4057(9) 0.060(7) Uani 1 1 d . .
C89 C 0.5283(14) 0.1740(9) 0.4097(7) 0.049(5) Uani 1 1 d . .
H89 H 0.5121 0.2033 0.4181 0.059 Uiso 1 1 calc R U
C90 C 0.513(2) 0.4726(12) 0.3170(11) 0.087(4) Uani 1 1 d . .
H90 H 0.5715 0.4858 0.3372 0.104 Uiso 1 1 calc R U
C91 C 0.447(2) 0.4977(12) 0.2758(11) 0.087(4) Uani 1 1 d . .
H91 H 0.4658 0.5260 0.2673 0.104 Uiso 1 1 calc R U
C92 C 0.355(2) 0.4799(12) 0.2487(11) 0.087(4) Uani 1 1 d . .
H92 H 0.3094 0.4997 0.2261 0.104 Uiso 1 1 calc R U
C93 C 0.331(2) 0.4334(13) 0.2553(10) 0.082(3) Uani 1 1 d . .
H93 H 0.2777 0.4169 0.2341 0.098 Uiso 1 1 calc R U
C94 C 0.483(2) 0.4284(13) 0.3241(11) 0.087(4) Uani 1 1 d . .
C95 C 0.4703(16) 0.3603(11) 0.3525(8) 0.070(8) Uani 1 1 d . .
H95 H 0.4823 0.3336 0.3714 0.084 Uiso 1 1 calc R U
C96 C 0.320(3) 0.5197(11) 0.3917(15) 0.123(16) Uani 1 1 d . .
H96 H 0.3330 0.5318 0.3701 0.148 Uiso 1 1 calc R U
C97 C 0.251(2) 0.5413(12) 0.3950(11) 0.0800(12) Uani 1 1 d . .
H97 H 0.2107 0.5632 0.3730 0.096 Uiso 1 1 calc R U
C98 C 0.240(2) 0.5318(11) 0.4296(10) 0.0800(12) Uani 1 1 d . .
H98 H 0.2005 0.5519 0.4347 0.096 Uiso 1 1 calc R U
C99 C 0.285(2) 0.4933(11) 0.4579(11) 0.0800(12) Uani 1 1 d . .
H99 H 0.2676 0.4843 0.4787 0.096 Uiso 1 1 calc R U
C100 C 0.3599(19) 0.4664(9) 0.4562(9) 0.060(7) Uani 1 1 d . .
C101 C 0.379(2) 0.4781(9) 0.4193(9) 0.067(7) Uani 1 1 d . .
C102 C 0.4530(17) 0.4596(10) 0.4172(9) 0.067(7) Uani 1 1 d . .
H102 H 0.4695 0.4711 0.3967 0.080 Uiso 1 1 calc R U
C103 C 0.5038(17) 0.4220(9) 0.4478(8) 0.055(6) Uani 1 1 d . .
C104 C 0.4782(16) 0.4056(9) 0.4798(8) 0.055(6) Uani 1 1 d . .
C105 C 0.410(2) 0.4304(11) 0.4856(11) 0.081(9) Uani 1 1 d . .
H105 H 0.4001 0.4224 0.5090 0.097 Uiso 1 1 calc R U
C106 C 0.6046(16) 0.3712(9) 0.4919(7) 0.054(6) Uani 1 1 d . .
H106 H 0.6589 0.3519 0.5050 0.065 Uiso 1 1 calc R U
C107 C 0.649(3) 0.2793(13) 0.2716(14) 0.108(14) Uani 1 1 d . .
H107 H 0.6286 0.3099 0.2580 0.130 Uiso 1 1 calc R U
C108 C 0.669(2) 0.2439(11) 0.2509(11) 0.0800(12) Uani 1 1 d . .
H108 H 0.6731 0.2506 0.2255 0.096 Uiso 1 1 calc R U
C109 C 0.685(2) 0.1936(11) 0.2698(9) 0.0800(12) Uani 1 1 d D .
H109 H 0.6986 0.1682 0.2558 0.096 Uiso 1 1 calc R U
C111 C 0.680(2) 0.2218(11) 0.3323(10) 0.0800(12) Uani 1 1 d D U
C112 C 0.6588(18) 0.2708(10) 0.3157(11) 0.073(8) Uani 1 1 d . .
C113 C 0.6511(19) 0.3077(9) 0.3422(7) 0.056(6) Uani 1 1 d . .
H113 H 0.6357 0.3401 0.3322 0.068 Uiso 1 1 calc R U
C114 C 0.667(2) 0.2938(12) 0.3829(11) 0.0800(12) Uani 1 1 d . .
C115 C 0.689(2) 0.2433(12) 0.4004(11) 0.0800(12) Uani 1 1 d . .
C116 C 0.688(2) 0.2053(12) 0.3713(10) 0.0800(12) Uani 1 1 d . .
H116 H 0.6920 0.1720 0.3784 0.096 Uiso 1 1 calc R U
C117 C 0.7051(16) 0.2937(10) 0.4542(9) 0.061(6) Uani 1 1 d . .
H117 H 0.7235 0.3036 0.4832 0.073 Uiso 1 1 calc R U
C118 C 0.403(2) 0.1221(15) 0.5643(12) 0.098(11) Uani 1 1 d . .
H118 H 0.3704 0.1424 0.5736 0.118 Uiso 1 1 calc R U
C119 C 0.399(3) 0.0733(15) 0.5674(14) 0.124(17) Uani 1 1 d D .
H119 H 0.3600 0.0606 0.5772 0.148 Uiso 1 1 calc R U
C120 C 0.448(3) 0.0412(13) 0.5573(15) 0.15(2) Uani 1 1 d D .
H120 H 0.4455 0.0076 0.5622 0.182 Uiso 1 1 calc R U
C121 C 0.504(2) 0.0581(9) 0.5392(10) 0.0800(12) Uani 1 1 d D .
H121 H 0.5471 0.0381 0.5362 0.096 Uiso 1 1 calc R U
C123 C 0.458(2) 0.1433(11) 0.5466(10) 0.0800(12) Uani 1 1 d D .
C124 C 0.556(2) 0.1265(11) 0.5139(10) 0.0800(12) Uani 1 1 d D .
H124 H 0.5862 0.1046 0.5045 0.096 Uiso 1 1 calc R U
C125 C 0.4669(19) 0.1965(10) 0.5427(9) 0.065(7) Uani 1 1 d . .
H125 H 0.4320 0.2194 0.5484 0.078 Uiso 1 1 calc R U
C126 C 0.530(2) 0.2099(13) 0.5301(10) 0.082(3) Uani 1 1 d . .
C127 C 0.577(2) 0.1797(12) 0.5155(11) 0.0800(12) Uani 1 1 d . .
C128 C 0.632(2) 0.2515(10) 0.5181(10) 0.076(9) Uani 1 1 d . .
H128 H 0.6736 0.2758 0.5196 0.091 Uiso 1 1 calc R U
C130 C 0.535(2) 0.3864(10) 0.5921(10) 0.071(7) Uani 1 1 d D U
C131 C 0.680(2) 0.3332(12) 0.6029(11) 0.0800(12) Uani 1 1 d . .
C132 C 0.6618(17) 0.4749(13) 0.4253(9) 0.075(9) Uani 1 1 d . .
C133 C 0.7868(19) 0.4078(10) 0.4750(9) 0.063(6) Uani 1 1 d . U
C134 C 0.731(2) 0.4129(12) 0.3849(11) 0.0800(12) Uani 1 1 d . U
C135 C 0.8337(17) 0.1617(11) 0.4789(11) 0.078(9) Uani 1 1 d . .
C136 C 0.764(2) 0.1217(12) 0.5237(11) 0.0800(12) Uani 1 1 d . .
C137 C 0.841(2) 0.2115(13) 0.5395(10) 0.087(10) Uani 1 1 d . .
C142 C 0.396(2) 0.4130(13) 0.2970(10) 0.082(3) Uani 1 1 d . .
C147 C 0.489(2) 0.1071(9) 0.5264(10) 0.0800(12) Uani 1 1 d D U
C148 C 0.680(2) 0.1836(10) 0.3073(9) 0.0800(12) Uani 1 1 d D U
H148 H 0.6765 0.1513 0.3153 0.096 Uiso 1 1 calc R U
N1 N 0.5840(14) 0.3980(8) 0.4551(8) 0.067(6) Uani 1 1 d . .
N2 N 0.5517(13) 0.3716(8) 0.5091(6) 0.053(5) Uani 1 1 d . .
N3 N 0.5631(17) 0.2600(10) 0.5291(8) 0.082(3) Uani 1 1 d . .
N4 N 0.6334(18) 0.2067(8) 0.5053(8) 0.069(6) Uani 1 1 d . .
N5 N 0.7019(14) 0.2478(8) 0.4423(8) 0.065(6) Uani 1 1 d . .
N6 N 0.6783(15) 0.3258(8) 0.4192(6) 0.059(5) Uani 1 1 d . .
N7 N 0.0587(14) 0.1310(8) 0.1919(7) 0.062(5) Uani 1 1 d . .
N8 N 0.0171(14) 0.1100(8) 0.2445(7) 0.060(5) Uani 1 1 d . .
N9 N -0.0768(15) 0.1834(7) 0.2760(6) 0.052(5) Uani 1 1 d . .
N10 N -0.0982(15) 0.2642(6) 0.2517(7) 0.056(5) Uani 1 1 d D .
N11 N -0.0256(15) 0.2969(9) 0.1896(6) 0.063(6) Uani 1 1 d . .
N12 N 0.0389(12) 0.2394(6) 0.1630(5) 0.043(4) Uani 1 1 d . .
N13 N 0.3357(13) 0.2063(8) 0.2520(6) 0.056(5) Uani 1 1 d . .
N14 N 0.2074(16) 0.1839(7) 0.1866(7) 0.060(5) Uani 1 1 d . .
N15 N 0.1376(14) 0.3609(7) 0.3217(6) 0.052(5) Uani 1 1 d . .
N16 N -0.0079(14) 0.3570(9) 0.2626(7) 0.066(6) Uani 1 1 d . .
N17 N 0.2124(14) 0.1423(7) 0.3834(7) 0.056(5) Uani 1 1 d . .
N18 N 0.0668(15) 0.1137(7) 0.3376(6) 0.057(5) Uani 1 1 d . .
N19 N 0.3915(13) 0.3661(7) 0.3143(7) 0.055(5) Uani 1 1 d . .
N20 N 0.5302(13) 0.3962(7) 0.3610(6) 0.055(5) Uani 1 1 d . .
N21 N 0.2704(13) 0.2978(9) 0.4420(6) 0.061(6) Uani 1 1 d . .
N22 N 0.3959(15) 0.3160(9) 0.5095(7) 0.069(7) Uani 1 1 d . .
N23 N 0.4709(14) 0.1456(6) 0.3734(8) 0.056(5) Uani 1 1 d . .
N24 N 0.6159(15) 0.1506(8) 0.4318(7) 0.065(6) Uani 1 1 d . .
O1 O 0.8874(18) 0.1446(11) 0.4652(10) 0.140(12) Uani 1 1 d . .
O18 O -0.2635(14) 0.0967(8) 0.1936(6) 0.082(3) Uani 1 1 d . .
O17 O -0.0574(16) -0.0088(8) 0.2718(9) 0.098(7) Uani 1 1 d . .
O2 O 0.791(2) 0.0888(11) 0.5458(10) 0.147(12) Uani 1 1 d . .
O3 O 0.904(3) 0.2264(10) 0.5714(10) 0.158(14) Uani 1 1 d . .
O16 O -0.1714(15) 0.0785(7) 0.3293(7) 0.0800(12) Uani 1 1 d . .
O4 O 0.8623(13) 0.4115(8) 0.5060(6) 0.091(7) Uani 1 1 d . .
O5 O 0.6631(18) 0.5186(8) 0.4285(9) 0.099(8) Uani 1 1 d . .
O6 O 0.7657(15) 0.4270(8) 0.3698(7) 0.0800(12) Uani 1 1 d . U
O7 O 0.7590(13) 0.3321(8) 0.6291(6) 0.086(6) Uani 1 1 d . .
O9 O 0.5196(15) 0.4140(8) 0.6100(8) 0.096(7) Uani 1 1 d . .
O10 O -0.2951(18) 0.2799(8) 0.1218(9) 0.144(13) Uani 1 1 d . .
O11 O -0.1736(14) 0.4177(8) 0.1488(7) 0.082(3) Uani 1 1 d . .
O12 O -0.2880(15) 0.3592(10) 0.2219(9) 0.120(10) Uani 1 1 d . .
O13 O -0.1547(14) 0.1616(9) 0.0709(7) 0.102(8) Uani 1 1 d . .
O14 O 0.0642(15) 0.2155(7) 0.0574(7) 0.0800(12) Uani 1 1 d . .
O15 O 0.0798(19) 0.0698(10) 0.0987(9) 0.132(11) Uani 1 1 d . .
Re01 Re -0.13215(7) 0.32484(4) 0.20507(4) 0.0541(3) Uani 1 1 d . .
Re02 Re 0.05711(8) 0.17046(5) 0.13674(4) 0.0568(3) Uani 1 1 d . .
Re03 Re 0.66791(8) 0.40628(4) 0.42187(4) 0.0562(3) Uani 1 1 d . .
Re04 Re 0.54650(7) 0.32742(4) 0.56114(3) 0.0535(3) Uani 1 1 d . .
Re05 Re -0.06822(8) 0.10279(5) 0.27692(4) 0.0598(3) Uani 1 1 d . .
Re06 Re 0.73977(8) 0.18199(5) 0.48834(4) 0.0623(3) Uani 1 1 d . .
O20 O 0.200(3) 0.1975(12) 0.4639(12) 0.179(13) Uani 1 1 d D U
C152 C 0.184(4) 0.1841(15) 0.4949(13) 0.136(11) Uani 1 1 d D U
C153 C 0.132(3) 0.1382(15) 0.4879(17) 0.178(18) Uani 1 1 d D U
H15A H 0.1243 0.1319 0.5131 0.267 Uiso 1 1 calc R U
H15B H 0.0714 0.1409 0.4613 0.267 Uiso 1 1 calc R U
H15C H 0.1669 0.1115 0.4845 0.267 Uiso 1 1 calc R U
C154 C 0.194(4) 0.2195(15) 0.5283(15) 0.162(17) Uani 1 1 d D U
H15D H 0.1795 0.2040 0.5490 0.243 Uiso 1 1 calc R U
H15E H 0.2578 0.2316 0.5440 0.243 Uiso 1 1 calc R U
H15F H 0.1514 0.2465 0.5139 0.243 Uiso 1 1 calc R U
O8 O 0.532(2) 0.2718(11) 0.6332(10) 0.128(10) Uiso 1 1 d . .
C156 C 0.545(2) 0.2857(10) 0.6111(11) 0.084(9) Uiso 1 1 d D .
O19 O 0.399(2) 0.3133(10) 0.2283(11) 0.138(9) Uani 1 1 d D U
C149 C 0.416(2) 0.3227(16) 0.1983(11) 0.164(13) Uani 1 1 d D U
C151 C 0.410(3) 0.2844(16) 0.1671(13) 0.145(14) Uani 1 1 d D U
H15G H 0.4253 0.2984 0.1460 0.218 Uiso 1 1 calc R U
H15H H 0.4538 0.2584 0.1834 0.218 Uiso 1 1 calc R U
H15I H 0.3470 0.2713 0.1514 0.218 Uiso 1 1 calc R U
C150 C 0.446(4) 0.3720(16) 0.1981(17) 0.20(2) Uani 1 1 d D U
H15J H 0.4578 0.3761 0.1737 0.294 Uiso 1 1 calc R U
H15K H 0.3983 0.3946 0.1949 0.294 Uiso 1 1 calc R U
H15L H 0.5036 0.3783 0.2258 0.294 Uiso 1 1 calc R U

loop_
_atom_site_aniso_label
_atom_site_aniso_U_11
_atom_site_aniso_U_22
_atom_site_aniso_U_33
_atom_site_aniso_U_23
_atom_site_aniso_U_13
_atom_site_aniso_U_12
C1 0.11(3) 0.13(3) 0.13(3) 0.05(3) 0.08(3) 0.03(3)
C2 0.075(19) 0.047(17) 0.11(3) -0.016(16) 0.032(19) -0.014(14)
C3 0.17(4) 0.07(2) 0.25(6) 0.06(3) 0.16(4) 0.08(3)
C4 0.064(17) 0.09(2) 0.069(18) 0.004(16) 0.030(15) 0.015(16)
C5 0.071(8) 0.085(10) 0.086(9) 0.012(7) 0.026(7) 0.003(7)
C6 0.071(8) 0.085(10) 0.086(9) 0.012(7) 0.026(7) 0.003(7)
C7 0.041(12) 0.068(17) 0.079(18) -0.017(14) 0.032(13) -0.009(11)
C8 0.0796(13) 0.0809(13) 0.0801(13) -0.0008(7) 0.0406(8) 0.0005(7)
C9 0.0796(13) 0.0809(13) 0.0801(13) -0.0008(7) 0.0406(8) 0.0005(7)
C10 0.07(2) 0.15(4) 0.08(2) 0.06(2) 0.017(17) 0.00(2)
C11 0.062(16) 0.025(13) 0.10(2) -0.004(13) 0.020(16) 0.000(11)
C12 0.0796(13) 0.0809(13) 0.0801(13) -0.0008(7) 0.0406(8) 0.0005(7)
C13 0.0796(13) 0.0809(13) 0.0801(13) -0.0008(7) 0.0406(8) 0.0005(7)
C14 0.059(16) 0.11(2) 0.055(15) -0.026(15) 0.020(13) 0.016(16)
C15 0.073(18) 0.059(17) 0.059(16) -0.034(13) 0.019(14) -0.031(14)
C16 0.028(11) 0.11(2) 0.050(14) 0.018(14) 0.012(10) 0.019(12)
C17 0.0796(13) 0.0809(13) 0.0801(13) -0.0008(7) 0.0406(8) 0.0005(7)
C18 0.041(11) 0.083(18) 0.051(13) -0.005(12) 0.033(11) -0.013(11)
C19 0.067(17) 0.075(19) 0.047(14) -0.010(12) 0.021(13) -0.007(14)
C20 0.0796(13) 0.0809(13) 0.0801(13) -0.0008(7) 0.0406(8) 0.0005(7)
C21 0.0796(13) 0.0809(13) 0.0801(13) -0.0008(7) 0.0406(8) 0.0005(7)
C22 0.0796(13) 0.0809(13) 0.0801(13) -0.0008(7) 0.0406(8) 0.0005(7)
C23 0.062(17) 0.054(17) 0.13(3) 0.043(17) 0.051(19) 0.023(13)
C24 0.0796(13) 0.0809(13) 0.0801(13) -0.0008(7) 0.0406(8) 0.0005(7)
C25 0.0796(13) 0.0809(13) 0.0801(13) -0.0008(7) 0.0406(8) 0.0005(7)
C26 0.0796(13) 0.0809(13) 0.0801(13) -0.0008(7) 0.0406(8) 0.0005(7)
C27 0.09(2) 0.053(16) 0.09(2) -0.013(14) 0.062(18) -0.023(14)
C28 0.10(2) 0.072(19) 0.052(15) 0.005(13) 0.047(16) -0.002(16)
C29 0.046(13) 0.09(2) 0.070(17) -0.030(15) 0.025(13) -0.033(14)
C30 0.021(9) 0.13(2) 0.015(9) 0.011(11) 0.001(7) 0.015(12)
C31 0.063(15) 0.067(17) 0.047(13) 0.005(12) 0.027(12) 0.006(13)
C32 0.050(13) 0.066(16) 0.065(15) -0.005(12) 0.043(12) -0.013(11)
C33 0.085(17) 0.042(13) 0.047(13) 0.001(10) 0.047(13) -0.003(12)
C34 0.07(2) 0.14(3) 0.047(16) -0.029(18) 0.021(15) 0.00(2)
C35 0.0796(13) 0.0809(13) 0.0801(13) -0.0008(7) 0.0406(8) 0.0005(7)
C36 0.062(5) 0.108(7) 0.070(6) 0.013(5) 0.030(4) 0.013(5)
C37 0.047(15) 0.09(2) 0.054(15) -0.039(14) 0.008(12) 0.004(13)
C38 0.085(19) 0.11(2) 0.022(10) 0.007(12) 0.033(12) 0.028(17)
C39 0.059(16) 0.09(2) 0.11(2) -0.035(19) 0.048(17) 0.006(15)
C40 0.0796(13) 0.0809(13) 0.0801(13) -0.0008(7) 0.0406(8) 0.0005(7)
C41 0.062(5) 0.108(7) 0.070(6) 0.013(5) 0.030(4) 0.013(5)
C42 0.0796(13) 0.0809(13) 0.0801(13) -0.0008(7) 0.0406(8) 0.0005(7)
C43 0.048(14) 0.11(2) 0.077(19) -0.022(17) 0.035(14) 0.003(15)
C44 0.0796(13) 0.0809(13) 0.0801(13) -0.0008(7) 0.0406(8) 0.0005(7)
C45 0.0796(13) 0.0809(13) 0.0801(13) -0.0008(7) 0.0406(8) 0.0005(7)
C46 0.067(18) 0.17(3) 0.049(15) -0.016(18) 0.035(14) 0.04(2)
C47 0.060(14) 0.037(12) 0.088(18) -0.013(11) 0.055(14) -0.004(10)
C48 0.025(10) 0.060(15) 0.059(14) -0.010(11) 0.017(10) -0.010(9)
C49 0.071(15) 0.031(12) 0.061(14) -0.012(10) 0.046(13) -0.015(10)
C50 0.034(11) 0.040(13) 0.082(17) -0.005(12) 0.026(12) -0.009(9)
C51 0.054(15) 0.08(2) 0.068(17) 0.021(15) 0.014(13) -0.007(14)
C52 0.0796(13) 0.0809(13) 0.0801(13) -0.0008(7) 0.0406(8) 0.0005(7)
C53 0.0796(13) 0.0809(13) 0.0801(13) -0.0008(7) 0.0406(8) 0.0005(7)
C54 0.0796(13) 0.0809(13) 0.0801(13) -0.0008(7) 0.0406(8) 0.0005(7)
C55 0.14(4) 0.08(3) 0.11(3) 0.04(2) -0.02(2) -0.06(2)
C56 0.09(2) 0.07(2) 0.08(2) 0.031(16) 0.034(17) -0.010(16)
C57 0.042(14) 0.15(3) 0.12(3) -0.10(3) 0.016(16) -0.008(17)
C58 0.0796(13) 0.0809(13) 0.0801(13) -0.0008(7) 0.0406(8) 0.0005(7)
C59 0.0796(13) 0.0809(13) 0.0801(13) -0.0008(7) 0.0406(8) 0.0005(7)
C60 0.0796(13) 0.0809(13) 0.0801(13) -0.0008(7) 0.0406(8) 0.0005(7)
C61 0.049(13) 0.053(14) 0.056(14) 0.011(11) 0.029(11) 0.014(11)
C62 0.059(17) 0.07(2) 0.09(2) -0.031(16) 0.015(16) 0.006(14)
C63 0.039(12) 0.078(18) 0.037(11) -0.001(11) 0.012(10) -0.022(11)
C64 0.024(9) 0.087(18) 0.032(11) -0.018(11) 0.000(8) 0.005(10)
C65 0.025(9) 0.055(13) 0.027(9) -0.009(9) 0.005(8) -0.006(8)
C66 0.016(8) 0.057(14) 0.039(11) 0.009(9) -0.002(8) 0.005(8)
C67 0.030(10) 0.083(18) 0.037(12) 0.005(11) 0.006(9) 0.013(11)
C68 0.061(14) 0.042(13) 0.057(14) 0.007(11) 0.031(12) 0.012(11)
C69 0.057(13) 0.063(15) 0.050(13) 0.035(11) 0.040(12) 0.025(11)
C70 0.033(11) 0.11(2) 0.027(11) 0.004(12) -0.004(9) -0.013(12)
C71 0.026(10) 0.046(13) 0.052(13) -0.017(10) -0.002(9) 0.009(9)
C72 0.0796(13) 0.0809(13) 0.0801(13) -0.0008(7) 0.0406(8) 0.0005(7)
C73 0.0796(13) 0.0809(13) 0.0801(13) -0.0008(7) 0.0406(8) 0.0005(7)
C74 0.035(11) 0.085(18) 0.026(10) -0.013(10) 0.004(9) 0.002(11)
C75 0.027(9) 0.042(12) 0.060(13) 0.022(10) 0.023(9) 0.011(8)
C76 0.029(10) 0.099(19) 0.024(10) 0.005(11) 0.010(9) 0.002(11)
C77 0.047(13) 0.12(2) 0.026(10) -0.009(12) 0.014(10) 0.017(14)
C78 0.0796(13) 0.0809(13) 0.0801(13) -0.0008(7) 0.0406(8) 0.0005(7)
C79 0.0796(13) 0.0809(13) 0.0801(13) -0.0008(7) 0.0406(8) 0.0005(7)
C80 0.0796(13) 0.0809(13) 0.0801(13) -0.0008(7) 0.0406(8) 0.0005(7)
C81 0.0796(13) 0.0809(13) 0.0801(13) -0.0008(7) 0.0406(8) 0.0005(7)
C82 0.0796(13) 0.0809(13) 0.0801(13) -0.0008(7) 0.0406(8) 0.0005(7)
C83 0.044(13) 0.066(18) 0.086(19) -0.019(14) 0.025(14) 0.021(12)
C84 0.048(18) 0.16(4) 0.13(3) -0.05(3) 0.02(2) 0.03(2)
C85 0.07(2) 0.13(3) 0.067(19) -0.04(2) 0.021(16) 0.03(2)
C86 0.062(5) 0.108(7) 0.070(6) 0.013(5) 0.030(4) 0.013(5)
C87 0.025(10) 0.051(15) 0.083(18) 0.002(13) 0.007(11) 0.006(9)
C88 0.072(16) 0.028(12) 0.076(17) -0.027(11) 0.035(14) -0.023(11)
C89 0.033(10) 0.063(15) 0.048(12) 0.012(11) 0.018(10) 0.012(10)
C90 0.071(8) 0.085(10) 0.086(9) 0.012(7) 0.026(7) 0.003(7)
C91 0.071(8) 0.085(10) 0.086(9) 0.012(7) 0.026(7) 0.003(7)
C92 0.071(8) 0.085(10) 0.086(9) 0.012(7) 0.026(7) 0.003(7)
C93 0.062(5) 0.108(7) 0.070(6) 0.013(5) 0.030(4) 0.013(5)
C94 0.071(8) 0.085(10) 0.086(9) 0.012(7) 0.026(7) 0.003(7)
C95 0.038(13) 0.09(2) 0.044(13) 0.009(13) -0.005(11) -0.021(13)
C96 0.18(4) 0.042(18) 0.19(4) 0.05(2) 0.13(4) 0.03(2)
C97 0.0796(13) 0.0809(13) 0.0801(13) -0.0008(7) 0.0406(8) 0.0005(7)
C98 0.0796(13) 0.0809(13) 0.0801(13) -0.0008(7) 0.0406(8) 0.0005(7)
C99 0.0796(13) 0.0809(13) 0.0801(13) -0.0008(7) 0.0406(8) 0.0005(7)
C100 0.078(17) 0.040(13) 0.078(17) -0.003(12) 0.052(15) 0.026(12)
C101 0.073(17) 0.050(15) 0.072(17) 0.022(13) 0.031(15) 0.014(13)
C102 0.046(13) 0.071(18) 0.082(18) 0.020(14) 0.031(13) -0.018(12)
C103 0.054(13) 0.057(15) 0.048(13) -0.016(11) 0.022(11) 0.015(11)
C104 0.042(12) 0.064(16) 0.067(15) 0.026(12) 0.033(12) 0.012(11)
C105 0.058(16) 0.08(2) 0.09(2) -0.002(17) 0.028(16) 0.011(15)
C106 0.046(12) 0.072(17) 0.040(12) -0.022(11) 0.018(10) -0.025(12)
C107 0.11(3) 0.09(2) 0.18(4) -0.04(3) 0.11(3) -0.02(2)
C108 0.0796(13) 0.0809(13) 0.0801(13) -0.0008(7) 0.0406(8) 0.0005(7)
C109 0.0796(13) 0.0809(13) 0.0801(13) -0.0008(7) 0.0406(8) 0.0005(7)
C111 0.0796(13) 0.0809(13) 0.0801(13) -0.0008(7) 0.0406(8) 0.0005(7)
C112 0.044(13) 0.070(19) 0.12(3) -0.019(17) 0.051(17) -0.005(12)
C113 0.086(18) 0.043(13) 0.040(12) -0.014(10) 0.032(13) -0.022(12)
C114 0.0796(13) 0.0809(13) 0.0801(13) -0.0008(7) 0.0406(8) 0.0005(7)
C115 0.0796(13) 0.0809(13) 0.0801(13) -0.0008(7) 0.0406(8) 0.0005(7)
C116 0.0796(13) 0.0809(13) 0.0801(13) -0.0008(7) 0.0406(8) 0.0005(7)
C117 0.034(11) 0.080(19) 0.057(15) 0.000(13) 0.015(11) -0.009(11)
C118 0.053(17) 0.14(3) 0.11(3) -0.01(2) 0.048(19) -0.024(19)
C119 0.15(4) 0.13(4) 0.14(4) -0.05(3) 0.11(3) -0.08(3)
C120 0.20(6) 0.16(4) 0.14(4) 0.07(3) 0.11(4) -0.01(4)
C121 0.0796(13) 0.0809(13) 0.0801(13) -0.0008(7) 0.0406(8) 0.0005(7)
C123 0.0796(13) 0.0809(13) 0.0801(13) -0.0008(7) 0.0406(8) 0.0005(7)
C124 0.0796(13) 0.0809(13) 0.0801(13) -0.0008(7) 0.0406(8) 0.0005(7)
C125 0.070(17) 0.066(17) 0.065(16) -0.035(13) 0.038(14) -0.009(13)
C126 0.062(5) 0.108(7) 0.070(6) 0.013(5) 0.030(4) 0.013(5)
C127 0.0796(13) 0.0809(13) 0.0801(13) -0.0008(7) 0.0406(8) 0.0005(7)
C128 0.11(2) 0.066(18) 0.10(2) 0.031(16) 0.09(2) 0.023(17)
C130 0.071(7) 0.071(7) 0.071(7) 0.0000(10) 0.036(4) 0.0001(10)
C131 0.0796(13) 0.0809(13) 0.0801(13) -0.0008(7) 0.0406(8) 0.0005(7)
C132 0.045(13) 0.13(3) 0.068(17) -0.025(18) 0.044(13) 0.010(16)
C133 0.063(6) 0.063(6) 0.063(6) 0.0002(10) 0.032(3) -0.0001(10)
C134 0.0796(13) 0.0809(13) 0.0801(13) -0.0008(7) 0.0406(8) 0.0005(7)
C135 0.033(12) 0.10(2) 0.11(2) 0.023(18) 0.043(15) 0.002(13)
C136 0.0796(13) 0.0809(13) 0.0801(13) -0.0008(7) 0.0406(8) 0.0005(7)
C137 0.07(2) 0.10(3) 0.063(19) -0.031(17) 0.011(16) -0.018(18)
C142 0.062(5) 0.108(7) 0.070(6) 0.013(5) 0.030(4) 0.013(5)
C147 0.0796(13) 0.0809(13) 0.0801(13) -0.0008(7) 0.0406(8) 0.0005(7)
C148 0.0796(13) 0.0809(13) 0.0801(13) -0.0008(7) 0.0406(8) 0.0005(7)
N1 0.044(11) 0.081(16) 0.084(16) -0.005(13) 0.040(12) -0.010(10)
N2 0.043(10) 0.070(14) 0.052(11) 0.018(10) 0.028(9) 0.007(9)
N3 0.062(5) 0.108(7) 0.070(6) 0.013(5) 0.030(4) 0.013(5)
N4 0.092(17) 0.043(12) 0.103(18) -0.001(12) 0.073(16) -0.002(11)
N5 0.050(11) 0.058(13) 0.115(19) -0.006(12) 0.063(13) -0.004(10)
N6 0.066(13) 0.076(15) 0.043(10) 0.017(10) 0.035(10) 0.009(11)
N7 0.038(10) 0.069(15) 0.064(13) -0.002(11) 0.015(10) -0.006(9)
N8 0.054(12) 0.057(13) 0.074(14) 0.014(11) 0.036(11) 0.004(10)
N9 0.074(13) 0.038(11) 0.050(11) 0.002(8) 0.037(10) -0.015(9)
N10 0.085(15) 0.030(10) 0.085(15) 0.010(9) 0.066(13) 0.008(9)
N11 0.054(12) 0.099(17) 0.026(9) 0.005(10) 0.012(9) 0.001(11)
N12 0.037(9) 0.050(11) 0.029(8) -0.007(7) 0.008(7) -0.013(8)
N13 0.051(11) 0.072(14) 0.044(11) -0.044(10) 0.025(9) -0.025(10)
N14 0.078(15) 0.061(13) 0.056(12) 0.000(10) 0.044(12) 0.013(11)
N15 0.059(12) 0.035(10) 0.048(11) -0.001(8) 0.018(9) -0.008(9)
N16 0.043(11) 0.086(17) 0.063(13) -0.003(12) 0.022(10) -0.012(11)
N17 0.053(11) 0.054(13) 0.077(14) -0.019(10) 0.044(11) -0.019(9)
N18 0.066(13) 0.048(12) 0.036(10) -0.008(8) 0.010(9) 0.007(10)
N19 0.047(11) 0.039(11) 0.085(15) 0.000(10) 0.036(11) 0.005(8)
N20 0.044(10) 0.070(14) 0.044(10) 0.001(9) 0.017(9) -0.017(9)
N21 0.041(10) 0.103(17) 0.044(11) -0.025(11) 0.026(9) 0.003(10)
N22 0.051(12) 0.108(19) 0.046(11) 0.006(11) 0.022(10) -0.032(12)
N23 0.049(11) 0.027(10) 0.104(17) 0.019(10) 0.047(12) 0.013(8)
N24 0.063(13) 0.066(14) 0.059(13) 0.013(10) 0.026(11) 0.044(11)
O1 0.094(18) 0.19(3) 0.17(3) 0.11(2) 0.089(19) 0.071(19)
O18 0.062(5) 0.108(7) 0.070(6) 0.013(5) 0.030(4) 0.013(5)
O17 0.093(16) 0.089(16) 0.15(2) -0.013(15) 0.086(17) -0.009(13)
O2 0.15(3) 0.15(3) 0.12(2) 0.04(2) 0.06(2) 0.03(2)
O3 0.17(3) 0.11(2) 0.11(2) 0.002(18) 0.01(2) -0.02(2)
O16 0.0796(13) 0.0809(13) 0.0801(13) -0.0008(7) 0.0406(8) 0.0005(7)
O4 0.056(11) 0.116(18) 0.065(12) -0.035(12) 0.003(10) -0.041(11)
O5 0.12(2) 0.076(15) 0.13(2) 0.026(15) 0.078(18) 0.013(14)
O6 0.0796(13) 0.0809(13) 0.0801(13) -0.0008(7) 0.0406(8) 0.0005(7)
O7 0.043(10) 0.133(19) 0.059(12) 0.002(12) 0.008(9) 0.000(11)
O9 0.073(13) 0.099(17) 0.122(19) -0.038(14) 0.053(14) 0.016(12)
O10 0.087(17) 0.070(16) 0.14(2) -0.041(15) -0.041(16) -0.010(12)
O11 0.062(5) 0.108(7) 0.070(6) 0.013(5) 0.030(4) 0.013(5)
O12 0.069(14) 0.16(2) 0.16(2) 0.078(19) 0.076(16) 0.063(15)
O13 0.053(13) 0.14(2) 0.074(14) -0.024(14) 0.006(11) -0.032(13)
O14 0.0796(13) 0.0809(13) 0.0801(13) -0.0008(7) 0.0406(8) 0.0005(7)
O15 0.098(19) 0.15(2) 0.11(2) -0.068(19) 0.026(16) 0.018(17)
Re01 0.0423(5) 0.0651(7) 0.0479(6) -0.0045(5) 0.0176(5) 0.0027(5)
Re02 0.0505(6) 0.0742(8) 0.0430(6) -0.0083(5) 0.0214(5) 0.0010(5)
Re03 0.0466(6) 0.0668(8) 0.0574(7) 0.0013(5) 0.0277(5) -0.0046(5)
Re04 0.0472(6) 0.0710(8) 0.0398(5) -0.0016(5) 0.0200(5) 0.0007(5)
Re05 0.0523(6) 0.0679(8) 0.0590(7) 0.0010(6) 0.0278(6) -0.0080(5)
Re06 0.0483(6) 0.0682(8) 0.0619(7) -0.0024(6) 0.0214(6) 0.0063(5)
O20 0.24(3) 0.17(3) 0.22(3) -0.01(2) 0.19(3) 0.04(2)
C152 0.136(11) 0.136(11) 0.136(11) 0.0001(10) 0.068(6) 0.0001(10)
C153 0.09(3) 0.18(3) 0.23(4) -0.02(3) 0.05(3) -0.03(3)
C154 0.17(4) 0.20(4) 0.14(3) -0.02(3) 0.10(3) -0.02(3)
O19 0.14(2) 0.13(2) 0.17(2) 0.012(17) 0.09(2) 0.027(18)
C149 0.164(13) 0.164(13) 0.164(13) 0.0001(10) 0.083(7) 0.0000(10)
C151 0.15(4) 0.19(3) 0.10(3) 0.03(2) 0.06(3) -0.01(3)
C150 0.29(6) 0.16(2) 0.21(4) 0.03(3) 0.17(4) 0.02(3)

loop_
_atom_type_symbol
_atom_type_description
_atom_type_scat_dispersion_real
_atom_type_scat_dispersion_imag
_atom_type_scat_source
C C 0.0181 0.0091 'International Tables Vol C Tables 4.2.6.8 and 6.1.1.4'
H H 0.0000 0.0000 'International Tables Vol C Tables 4.2.6.8 and 6.1.1.4'
N N 0.0311 0.0180 'International Tables Vol C Tables 4.2.6.8 and 6.1.1.4'
O O 0.0492 0.0322 'International Tables Vol C Tables 4.2.6.8 and 6.1.1.4'
Re Re -5.2083 5.8923 'International Tables Vol C Tables 4.2.6.8 and 6.1.1.4'

loop_
_geom_angle_atom_site_label_1
_geom_angle_atom_site_label_2
_geom_angle_atom_site_label_3
_geom_angle
C6 C1 C2 119(4)
C6 C1 H1 120.5
C2 C1 H1 120.5
C3 C2 C1 122(4)
C3 C2 H2 118.9
C1 C2 H2 118.9
C2 C3 C4 113(4)
C2 C3 H3 123.4
C4 C3 H3 123.4
C3 C4 C7 111(3)
C3 C4 C5 122(3)
C7 C4 C5 127(3)
C6 C5 C10 128(4)
C6 C5 C4 123(4)
C10 C5 C4 108(3)
C5 C6 C1 119(4)
C5 C6 H6 120.7
C1 C6 H6 120.7
C4 C7 C8 118(3)
C4 C7 H7 121.2
C8 C7 H7 121.2
N7 C8 C7 131(3)
N7 C8 C9 110(3)
C7 C8 C9 118(3)
C10 C9 N8 139(3)
C10 C9 C8 116(3)
N8 C9 C8 105(3)
C9 C10 C5 132(4)
C9 C10 H10 114.0
C5 C10 H10 114.0
N8 C11 N7 116(2)
N8 C11 H11 121.9
N7 C11 H11 121.9
C13 C12 C17 120(3)
C13 C12 H12 119.8
C17 C12 H12 119.8
C14 C13 C12 123(3)
C14 C13 H13 118.7
C12 C13 H13 118.7
C13 C14 C15 115(3)
C13 C14 H14 122.6
C15 C14 H14 122.6
C16 C15 C14 126(3)
C16 C15 C19 118(2)
C14 C15 C19 115(3)
C18 C16 C15 122(2)
C18 C16 C17 122(3)
C15 C16 C17 116(3)
C16 C17 C12 120(3)
C16 C17 H17 120.2
C12 C17 H17 120.2
C16 C18 C20 121(3)
C16 C18 H18 119.7
C20 C18 H18 119.7
C21 C19 C15 115(3)
C21 C19 H19 122.3
C15 C19 H19 122.3
C18 C20 C21 117(3)
C18 C20 N9 133(3)
C21 C20 N9 110(3)
C19 C21 C20 125(3)
C19 C21 N10 126(3)
C20 C21 N10 108(3)
N9 C22 N10 122(3)
N9 C22 H22 118.9
N10 C22 H22 118.9
C24 C23 C28 119(3)
C24 C23 H23 120.5
C28 C23 H23 120.5
C25 C24 C23 120(3)
C25 C24 H24 120.2
C23 C24 H24 120.2
C24 C25 C26 126(3)
C24 C25 H25 116.9
C26 C25 H25 116.9
C25 C26 C27 114(3)
C25 C26 H26 122.9
C27 C26 H26 122.9
C32 C27 C26 117(3)
C32 C27 C28 121(2)
C26 C27 C28 122(3)
C23 C28 C29 123(3)
C23 C28 C27 118(3)
C29 C28 C27 119(3)
C30 C29 C28 117(3)
C30 C29 H29 121.3
C28 C29 H29 121.3
C29 C30 C31 126(2)
C29 C30 N11 127(2)
C31 C30 N11 108(3)
C30 C31 N12 109(2)
C30 C31 C32 119(2)
N12 C31 C32 131(2)
C31 C32 C27 118(2)
C31 C32 H32 120.9
C27 C32 H32 120.9
N12 C33 N11 118(2)
N12 C33 H33 121.2
N11 C33 H33 121.2
O10 C34 Re01 175(3)
O12 C35 Re01 171(3)
O11 C36 Re01 176(3)
O13 C37 Re02 179(4)
O14 C38 Re02 168(3)
O15 C39 Re02 176(3)
O17 C40 Re05 176(3)
O18 C41 Re05 176(3)
O16 C42 Re05 162(3)
C48 C43 C44 120(3)
C48 C43 H43 119.8
C44 C43 H43 119.8
C45 C44 C43 112(3)
C45 C44 H44 123.9
C43 C44 H44 123.9
C46 C45 C44 129(3)
C46 C45 H45 115.3
C44 C45 H45 115.3
C45 C46 C47 113(3)
C45 C46 H46 123.5
C47 C46 H46 123.5
N14 C47 C46 130(2)
N14 C47 C48 107.3(19)
C46 C47 C48 123(2)
N13 C48 C43 130(2)
N13 C48 C47 108.9(18)
C43 C48 C47 120(2)
N14 C49 N13 115(2)
N14 C49 H49 122.3
N13 C49 H49 122.3
N18 C50 N17 111(2)
N18 C50 H50 124.3
N17 C50 H50 124.3
C52 C51 N17 105(3)
C52 C51 C56 127(3)
N17 C51 C56 127(3)
N18 C52 C51 114(3)
N18 C52 C53 125(3)
C51 C52 C53 121(3)
C52 C53 C54 109(3)
C52 C53 H53 125.6
C54 C53 H53 125.6
C55 C54 C53 131(3)
C55 C54 H54 114.3
C53 C54 H54 114.3
C54 C55 C56 122(3)
C54 C55 H55 119.2
C56 C55 H55 119.2
C51 C56 C55 110(3)
C51 C56 H56 125.2
C55 C56 H56 125.2
C58 C57 C62 115(3)
C58 C57 H57 122.6
C62 C57 H57 122.6
C59 C58 C57 124(3)
C59 C58 H58 118.2
C57 C58 H58 118.2
C58 C59 C60 122(3)
C58 C59 H59 118.8
C60 C59 H59 118.8
C61 C60 C59 113(3)
C61 C60 H60 123.3
C59 C60 H60 123.3
C62 C61 N16 112(2)
C62 C61 C60 121(3)
N16 C61 C60 127(2)
C61 C62 C57 123(3)
C61 C62 N15 105(2)
C57 C62 N15 132(3)
N16 C63 N15 113(2)
N16 C63 H63 123.3
N15 C63 H63 123.3
C69 C64 C65 115(2)
C69 C64 C72 124(3)
C65 C64 C72 121(2)
C64 C65 C66 121(2)
C64 C65 C73 119(2)
C66 C65 C73 120(2)
C67 C66 C65 119(2)
C67 C66 C74 122(2)
C65 C66 C74 118.8(19)
C68 C67 C66 120(2)
C68 C67 C70 121(2)
C66 C67 C70 118(2)
C67 C68 C69 120(2)
C67 C68 C71 120(2)
C69 C68 C71 120(2)
C64 C69 C68 124(2)
C64 C69 C75 117.8(19)
C68 C69 C75 118(2)
C67 C70 N13 113.6(19)
C67 C70 H70A 108.9
N13 C70 H70A 108.9
C67 C70 H70B 108.9
N13 C70 H70B 108.9
H70A C70 H70B 107.7
N23 C71 C68 112.9(18)
N23 C71 H71A 109.0
C68 C71 H71A 109.0
N23 C71 H71B 109.0
C68 C71 H71B 109.0
H71A C71 H71B 107.8
N21 C72 C64 115(2)
N21 C72 H72A 108.6
C64 C72 H72A 108.6
N21 C72 H72B 108.6
C64 C72 H72B 108.6
H72A C72 H72B 107.6
N15 C73 C65 112(2)
N15 C73 H73A 109.1
C65 C73 H73A 109.1
N15 C73 H73B 109.1
C65 C73 H73B 109.1
H73A C73 H73B 107.9
N19 C74 C66 113.5(17)
N19 C74 H74A 108.9
C66 C74 H74A 108.9
N19 C74 H74B 108.9
C66 C74 H74B 108.9
H74A C74 H74B 107.7
N17 C75 C69 118.0(19)
N17 C75 H75A 107.8
C69 C75 H75A 107.8
N17 C75 H75B 107.8
C69 C75 H75B 107.8
H75A C75 H75B 107.1
N21 C76 N22 116(2)
N21 C76 H76 122.0
N22 C76 H76 122.0
N22 C77 C78 107(2)
N22 C77 C82 132(2)
C78 C77 C82 120(3)
N21 C78 C77 110(3)
N21 C78 C79 129(3)
C77 C78 C79 121(3)
C78 C79 C80 120(3)
C78 C79 H79 120.0
C80 C79 H79 120.0
C81 C80 C79 115(3)
C81 C80 H80 122.4
C79 C80 H80 122.4
C82 C81 C80 119(3)
C82 C81 H81 120.3
C80 C81 H81 120.3
C77 C82 C81 119(3)
C77 C82 H82 120.7
C81 C82 H82 120.7
C84 C83 C88 118(3)
C84 C83 H83 120.8
C88 C83 H83 120.8
C85 C84 C83 124(3)
C85 C84 H84 117.9
C83 C84 H84 117.9
C84 C85 C86 122(3)
C84 C85 H85 119.2
C86 C85 H85 119.2
C87 C86 C85 114(3)
C87 C86 H86 123.2
C85 C86 H86 123.2
N23 C87 C86 132(2)
N23 C87 C88 101(2)
C86 C87 C88 126(2)
N24 C88 C83 133(2)
N24 C88 C87 112(2)
C83 C88 C87 115(2)
N23 C89 N24 107(2)
N23 C89 H89 126.6
N24 C89 H89 126.6
C94 C90 C91 116(3)
C94 C90 H90 122.2
C91 C90 H90 122.2
C92 C91 C90 121(3)
C92 C91 H91 119.6
C90 C91 H91 119.6
C91 C92 C93 120(3)
C91 C92 H92 119.9
C93 C92 H92 119.9
C92 C93 C142 114(3)
C92 C93 H93 123.0
C142 C93 H93 123.0
C142 C94 C90 121(3)
C142 C94 N20 110(3)
C90 C94 N20 129(3)
N20 C95 N19 113(2)
N20 C95 H95 123.7
N19 C95 H95 123.7
C97 C96 C101 126(3)
C97 C96 H96 117.1
C101 C96 H96 117.1
C96 C97 C98 120(3)
C96 C97 H97 119.9
C98 C97 H97 119.9
C97 C98 C99 122(3)
C97 C98 H98 119.1
C99 C98 H98 119.1
C98 C99 C100 121(3)
C98 C99 H99 119.5
C100 C99 H99 119.5
C105 C100 C99 123(3)
C105 C100 C101 119(2)
C99 C100 C101 118(2)
C102 C101 C96 124(3)
C102 C101 C100 123(2)
C96 C101 C100 112(3)
C101 C102 C103 116(2)
C101 C102 H102 122.0
C103 C102 H102 122.0
N1 C103 C102 129(2)
N1 C103 C104 110(2)
C102 C103 C104 121(2)
C105 C104 C103 122(2)
C105 C104 N2 130(2)
C103 C104 N2 105.9(18)
C100 C105 C104 118(3)
C100 C105 H105 121.2
C104 C105 H105 121.2
N2 C106 N1 122(2)
N2 C106 H106 119.1
N1 C106 H106 119.1
C108 C107 C112 121(4)
C108 C107 H107 119.4
C112 C107 H107 119.4
C107 C108 C109 117(3)
C107 C108 H108 121.3
C109 C108 H108 121.3
C148 C109 C108 122(3)
C148 C109 H109 119.2
C108 C109 H109 119.2
C148 C111 C116 111(3)
C148 C111 C112 123(3)
C116 C111 C112 126(3)
C113 C112 C111 119(3)
C113 C112 C107 124(3)
C111 C112 C107 116(3)
C114 C113 C112 117(3)
C114 C113 H113 121.7
C112 C113 H113 121.7
C113 C114 C115 125(3)
C113 C114 N6 127(3)
C115 C114 N6 108(3)
N5 C115 C116 139(3)
N5 C115 C114 103(3)
C116 C115 C114 118(3)
C111 C116 C115 115(3)
C111 C116 H116 122.5
C115 C116 H116 122.5
N5 C117 N6 113(2)
N5 C117 H117 123.6
N6 C117 H117 123.6
C119 C118 C123 120(3)
C119 C118 H118 120.0
C123 C118 H118 120.0
C118 C119 C120 124(3)
C118 C119 H119 117.8
C120 C119 H119 117.8
C119 C120 C121 121(2)
C119 C120 H120 119.7
C121 C120 H120 119.7
C147 C121 C120 114(2)
C147 C121 H121 123.2
C120 C121 H121 123.2
C118 C123 C125 123(3)
C118 C123 C147 113(3)
C125 C123 C147 123(3)
C147 C124 C127 123(3)
C147 C124 H124 118.7
C127 C124 H124 118.7
C126 C125 C123 115(3)
C126 C125 H125 122.5
C123 C125 H125 122.5
C125 C126 C127 128(3)
C125 C126 N3 127(3)
C127 C126 N3 105(3)
N4 C127 C126 111(3)
N4 C127 C124 134(3)
C126 C127 C124 115(3)
N4 C128 N3 114(3)
N4 C128 H128 123.0
N3 C128 H128 123.0
O9 C130 Re04 169(3)
O7 C131 Re04 173(3)
O5 C132 Re03 177(2)
O4 C133 Re03 174(3)
O6 C134 Re03 162(3)
O1 C135 Re06 169(3)
O2 C136 Re06 170(3)
O3 C137 Re06 176(4)
C94 C142 C93 126(3)
C94 C142 N19 105(3)
C93 C142 N19 128(3)
C121 C147 C124 114(2)
C121 C147 C123 123(2)
C124 C147 C123 114(2)
C111 C148 C109 118(3)
C111 C148 H148 120.9
C109 C148 H148 120.9
C106 N1 C103 101(2)
C106 N1 Re03 128.3(17)
C103 N1 Re03 130.3(19)
C106 N2 C104 101.5(19)
C106 N2 Re04 133.8(18)
C104 N2 Re04 124.0(13)
C128 N3 C126 102(2)
C128 N3 Re04 127(2)
C126 N3 Re04 127.5(19)
C128 N4 C127 107(2)
C128 N4 Re06 121.9(18)
C127 N4 Re06 129.5(19)
C117 N5 C115 112(2)
C117 N5 Re06 125(2)
C115 N5 Re06 121.3(19)
C117 N6 C114 103(2)
C117 N6 Re03 126.3(17)
C114 N6 Re03 130.4(17)
C8 N7 C11 103(2)
C8 N7 Re02 129(2)
C11 N7 Re02 127.6(18)
C9 N8 C11 106(2)
C9 N8 Re05 126.1(19)
C11 N8 Re05 127.8(18)
C22 N9 C20 100(2)
C22 N9 Re05 132.0(19)
C20 N9 Re05 127.5(17)
C22 N10 C21 100(2)
C22 N10 Re01 129.5(19)
C21 N10 Re01 130.3(17)
C33 N11 C30 102(2)
C33 N11 Re01 125.4(16)
C30 N11 Re01 130.5(19)
C33 N12 C31 103.4(19)
C33 N12 Re02 127.0(15)
C31 N12 Re02 129.3(15)
C48 N13 C49 103.5(17)
C48 N13 C70 127.8(19)
C49 N13 C70 127.7(19)
C49 N14 C47 105(2)
C49 N14 Re02 125.8(17)
C47 N14 Re02 129.3(16)
C63 N15 C62 104(2)
C63 N15 C73 130(2)
C62 N15 C73 124(2)
C63 N16 C61 105(2)
C63 N16 Re01 124.6(19)
C61 N16 Re01 129.9(16)
C50 N17 C51 106(2)
C50 N17 C75 127(2)
C51 N17 C75 127(2)
C50 N18 C52 103(2)
C50 N18 Re05 125.1(16)
C52 N18 Re05 131(2)
C95 N19 C142 107(2)
C95 N19 C74 130(2)
C142 N19 C74 123(2)
C95 N20 C94 104(2)
C95 N20 Re03 127.0(16)
C94 N20 Re03 128.4(18)
C76 N21 C78 102(2)
C76 N21 C72 129(2)
C78 N21 C72 127(2)
C77 N22 C76 104.2(19)
C77 N22 Re04 128.7(17)
C76 N22 Re04 126.8(17)
C87 N23 C89 114(2)
C87 N23 C71 121(2)
C89 N23 C71 124.7(18)
C88 N24 C89 106(2)
C88 N24 Re06 129.3(16)
C89 N24 Re06 123.6(17)
C34 Re01 C36 84.2(15)
C34 Re01 C35 88.1(14)
C36 Re01 C35 85.0(12)
C34 Re01 N16 174.0(11)
C36 Re01 N16 94.7(11)
C35 Re01 N16 97.7(11)
C34 Re01 N10 100.1(13)
C36 Re01 N10 174.3(11)
C35 Re01 N10 91.2(9)
N16 Re01 N10 81.5(8)
C34 Re01 N11 91.6(11)
C36 Re01 N11 94.8(11)
C35 Re01 N11 179.7(11)
N16 Re01 N11 82.6(8)
N10 Re01 N11 89.0(7)
C37 Re02 C39 86.6(11)
C37 Re02 C38 86.4(13)
C39 Re02 C38 89.7(13)
C37 Re02 N12 92.0(9)
C39 Re02 N12 177.3(10)
C38 Re02 N12 92.4(9)
C37 Re02 N7 97.3(11)
C39 Re02 N7 87.9(12)
C38 Re02 N7 175.5(10)
N12 Re02 N7 90.1(7)
C37 Re02 N14 174.1(9)
C39 Re02 N14 99.3(10)
C38 Re02 N14 93.5(10)
N12 Re02 N14 82.2(7)
N7 Re02 N14 83.1(7)
C132 Re03 C133 88.8(12)
C132 Re03 C134 90.7(11)
C133 Re03 C134 90.6(12)
C132 Re03 N6 178.7(11)
C133 Re03 N6 89.9(10)
C134 Re03 N6 89.2(10)
C132 Re03 N20 97.0(10)
C133 Re03 N20 174.1(10)
C134 Re03 N20 90.5(10)
N6 Re03 N20 84.3(8)
C132 Re03 N1 90.1(9)
C133 Re03 N1 95.8(10)
C134 Re03 N1 173.6(11)
N6 Re03 N1 90.1(8)
N20 Re03 N1 83.0(8)
C131 Re04 C130 84.7(13)
C131 Re04 C156 84.6(13)
C130 Re04 C156 86.9(11)
C131 Re04 N2 94.2(11)
C130 Re04 N2 93.2(9)
C156 Re04 N2 178.8(11)
C131 Re04 N22 174.8(11)
C130 Re04 N22 100.3(11)
C156 Re04 N22 96.8(11)
N2 Re04 N22 84.3(7)
C131 Re04 N3 93.7(11)
C130 Re04 N3 177.7(10)
C156 Re04 N3 91.3(11)
N2 Re04 N3 88.6(8)
N22 Re04 N3 81.3(9)
C41 Re05 C40 86.3(14)
C41 Re05 C42 82.9(13)
C40 Re05 C42 90.5(13)
C41 Re05 N18 175.8(11)
C40 Re05 N18 97.9(11)
C42 Re05 N18 96.2(11)
C41 Re05 N9 91.4(12)
C40 Re05 N9 174.5(10)
C42 Re05 N9 94.1(10)
N18 Re05 N9 84.6(7)
C41 Re05 N8 97.7(11)
C40 Re05 N8 87.8(11)
C42 Re05 N8 178.2(11)
N18 Re05 N8 83.2(8)
N9 Re05 N8 87.5(7)
C135 Re06 C137 82.9(15)
C135 Re06 C136 86.4(13)
C137 Re06 C136 87.8(15)
C135 Re06 N24 102.2(12)
C137 Re06 N24 174.8(12)
C136 Re06 N24 92.2(11)
C135 Re06 N4 175.6(12)
C137 Re06 N4 93.3(13)
C136 Re06 N4 91.4(11)
N24 Re06 N4 81.6(8)
C135 Re06 N5 94.1(10)
C137 Re06 N5 97.3(13)
C136 Re06 N5 174.9(11)
N24 Re06 N5 82.8(8)
N4 Re06 N5 88.5(7)
O20 C152 C154 120(4)
O20 C152 C153 117(4)
C154 C152 C153 122(3)
C152 C153 H15A 109.5
C152 C153 H15B 109.5
H15A C153 H15B 109.5
C152 C153 H15C 109.5
H15A C153 H15C 109.5
H15B C153 H15C 109.5
C152 C154 H15D 109.5
C152 C154 H15E 109.5
H15D C154 H15E 109.5
C152 C154 H15F 109.5
H15D C154 H15F 109.5
H15E C154 H15F 109.5
O8 C156 Re04 166(4)
O19 C149 C150 115(4)
O19 C149 C151 121(4)
C150 C149 C151 124(4)
C149 C151 H15G 109.5
C149 C151 H15H 109.5
H15G C151 H15H 109.5
C149 C151 H15I 109.5
H15G C151 H15I 109.5
H15H C151 H15I 109.5
C149 C150 H15J 109.5
C149 C150 H15K 109.5
H15J C150 H15K 109.5
C149 C150 H15L 109.5
H15J C150 H15L 109.5
H15K C150 H15L 109.5

loop_
_geom_bond_atom_site_label_1
_geom_bond_atom_site_label_2
_geom_bond_distance
C1 C6 1.30(5)
C1 C2 1.52(5)
C1 H1 0.9300
C2 C3 1.35(5)
C2 H2 0.9300
C3 C4 1.37(4)
C3 H3 0.9300
C4 C7 1.44(4)
C4 C5 1.45(4)
C5 C6 1.29(4)
C5 C10 1.45(5)
C6 H6 0.9300
C7 C8 1.44(4)
C7 H7 0.9300
C8 N7 1.34(4)
C8 C9 1.50(4)
C9 C10 1.33(4)
C9 N8 1.37(4)
C10 H10 0.9300
C11 N8 1.35(3)
C11 N7 1.37(4)
C11 H11 0.9300
C12 C13 1.41(4)
C12 C17 1.42(4)
C12 H12 0.9300
C13 C14 1.38(4)
C13 H13 0.9300
C14 C15 1.434(18)
C14 H14 0.9300
C15 C16 1.40(4)
C15 C19 1.46(4)
C16 C18 1.35(4)
C16 C17 1.43(4)
C17 H17 0.9300
C18 C20 1.38(4)
C18 H18 0.9300
C19 C21 1.35(4)
C19 H19 0.9300
C20 C21 1.40(4)
C20 N9 1.43(3)
C21 N10 1.43(4)
C22 N9 1.29(3)
C22 N10 1.35(3)
C22 H22 0.9300
C23 C24 1.38(4)
C23 C28 1.40(4)
C23 H23 0.9300
C24 C25 1.42(4)
C24 H24 0.9300
C25 C26 1.35(4)
C25 H25 0.9300
C26 C27 1.42(4)
C26 H26 0.9300
C27 C32 1.43(3)
C27 C28 1.50(4)
C28 C29 1.43(4)
C29 C30 1.37(4)
C29 H29 0.9300
C30 C31 1.43(3)
C30 N11 1.41(3)
C31 N12 1.42(3)
C31 C32 1.42(3)
C32 H32 0.9300
C33 N12 1.31(3)
C33 N11 1.40(3)
C33 H33 0.9300
C34 O10 1.11(3)
C34 Re01 1.92(3)
C35 O12 1.07(3)
C35 Re01 1.97(3)
C36 O11 1.12(3)
C36 Re01 1.92(3)
C37 O13 1.12(3)
C37 Re02 1.93(3)
C38 O14 1.08(3)
C38 Re02 1.99(2)
C39 O15 1.15(3)
C39 Re02 1.98(3)
C40 O17 1.13(3)
C40 Re05 1.92(3)
C41 O18 1.17(3)
C41 Re05 1.88(3)
C42 O16 1.18(3)
C42 Re05 1.96(3)
C43 C48 1.40(3)
C43 C44 1.44(4)
C43 H43 0.9300
C44 C45 1.46(4)
C44 H44 0.9300
C45 C46 1.35(4)
C45 H45 0.9300
C46 C47 1.42(3)
C46 H46 0.9300
C47 N14 1.40(3)
C47 C48 1.41(3)
C48 N13 1.35(3)
C49 N14 1.29(3)
C49 N13 1.38(3)
C49 H49 0.9300
C50 N18 1.33(3)
C50 N17 1.37(3)
C50 H50 0.9300
C51 C52 1.31(4)
C51 N17 1.39(3)
C51 C56 1.44(4)
C52 N18 1.37(4)
C52 C53 1.47(4)
C53 C54 1.41(4)
C53 H53 0.9300
C54 C55 1.25(4)
C54 H54 0.9300
C55 C56 1.46(4)
C55 H55 0.9300
C56 H56 0.9300
C57 C58 1.34(4)
C57 C62 1.45(3)
C57 H57 0.9300
C58 C59 1.32(4)
C58 H58 0.9300
C59 C60 1.46(4)
C59 H59 0.9300
C60 C61 1.41(4)
C60 H60 0.9300
C61 C62 1.33(4)
C61 N16 1.39(3)
C62 N15 1.43(3)
C63 N16 1.29(3)
C63 N15 1.38(3)
C63 H63 0.9300
C64 C69 1.37(3)
C64 C65 1.43(3)
C64 C72 1.46(3)
C65 C66 1.42(3)
C65 C73 1.54(3)
C66 C67 1.39(3)
C66 C74 1.56(3)
C67 C68 1.36(3)
C67 C70 1.50(3)
C68 C69 1.39(3)
C68 C71 1.56(3)
C69 C75 1.57(2)
C70 N13 1.50(3)
C70 H70A 0.9700
C70 H70B 0.9700
C71 N23 1.51(3)
C71 H71A 0.9700
C71 H71B 0.9700
C72 N21 1.43(3)
C72 H72A 0.9700
C72 H72B 0.9700
C73 N15 1.48(3)
C73 H73A 0.9700
C73 H73B 0.9700
C74 N19 1.46(3)
C74 H74A 0.9700
C74 H74B 0.9700
C75 N17 1.49(3)
C75 H75A 0.9700
C75 H75B 0.9700
C76 N21 1.32(3)
C76 N22 1.34(3)
C76 H76 0.9300
C77 N22 1.35(3)
C77 C78 1.39(4)
C77 C82 1.40(3)
C78 N21 1.37(3)
C78 C79 1.40(4)
C79 C80 1.49(4)
C79 H79 0.9300
C80 C81 1.43(4)
C80 H80 0.9300
C81 C82 1.430(18)
C81 H81 0.9300
C82 H82 0.9300
C83 C84 1.36(4)
C83 C88 1.40(3)
C83 H83 0.9300
C84 C85 1.32(4)
C84 H84 0.9300
C85 C86 1.42(4)
C85 H85 0.9300
C86 C87 1.36(4)
C86 H86 0.9300
C87 N23 1.38(3)
C87 C88 1.43(3)
C88 N24 1.37(3)
C89 N23 1.37(3)
C89 N24 1.39(3)
C89 H89 0.9300
C90 C94 1.36(4)
C90 C91 1.46(4)
C90 H90 0.9300
C91 C92 1.40(4)
C91 H91 0.9300
C92 C93 1.37(4)
C92 H92 0.9300
C93 C142 1.41(4)
C93 H93 0.9300
C94 C142 1.32(4)
C94 N20 1.41(4)
C95 N20 1.31(3)
C95 N19 1.31(3)
C95 H95 0.9300
C96 C97 1.33(5)
C96 C101 1.48(4)
C96 H96 0.9300
C97 C98 1.32(4)
C97 H97 0.9300
C98 C99 1.37(4)
C98 H98 0.9300
C99 C100 1.45(4)
C99 H99 0.9300
C100 C105 1.35(4)
C100 C101 1.49(4)
C101 C102 1.35(4)
C102 C103 1.40(3)
C102 H102 0.9300
C103 N1 1.37(3)
C103 C104 1.44(3)
C104 C105 1.40(4)
C104 N2 1.45(3)
C105 H105 0.9300
C106 N2 1.27(3)
C106 N1 1.35(3)
C106 H106 0.9300
C107 C108 1.34(4)
C107 C112 1.47(5)
C107 H107 0.9300
C108 C109 1.48(4)
C108 H108 0.9300
C109 C148 1.365(14)
C109 H109 0.9300
C111 C148 1.349(18)
C111 C116 1.37(4)
C111 C112 1.42(4)
C112 C113 1.41(3)
C113 C114 1.35(4)
C113 H113 0.9300
C114 C115 1.47(4)
C114 N6 1.46(4)
C115 N5 1.36(4)
C115 C116 1.43(4)
C116 H116 0.9300
C117 N5 1.30(3)
C117 N6 1.37(3)
C117 H117 0.9300
C118 C119 1.33(5)
C118 C123 1.43(4)
C118 H118 0.9300
C119 C120 1.344(19)
C119 H119 0.9300
C120 C121 1.422(18)
C120 H120 0.9300
C121 C147 1.383(18)
C121 H121 0.9300
C123 C125 1.46(4)
C123 C147 1.445(14)
C124 C147 1.459(18)
C124 C127 1.48(4)
C124 H124 0.9300
C125 C126 1.36(4)
C125 H125 0.9300
C126 C127 1.39(4)
C126 N3 1.47(4)
C127 N4 1.35(4)
C128 N4 1.30(3)
C128 N3 1.38(3)
C128 H128 0.9300
C130 O9 1.08(3)
C130 Re04 1.99(3)
C131 O7 1.15(4)
C131 Re04 1.93(3)
C132 O5 1.19(4)
C132 Re03 1.87(4)
C133 O4 1.16(3)
C133 Re03 1.89(3)
C134 O6 1.02(3)
C134 Re03 2.02(3)
C135 O1 1.28(4)
C135 Re06 1.81(2)
C136 O2 1.11(4)
C136 Re06 1.96(3)
C137 O3 1.14(4)
C137 Re06 1.89(3)
C142 N19 1.42(4)
C148 H148 0.9300
N1 Re03 2.20(2)
N2 Re04 2.200(17)
N3 Re04 2.22(3)
N4 Re06 2.20(2)
N5 Re06 2.26(2)
N6 Re03 2.20(2)
N7 Re02 2.18(2)
N8 Re05 2.20(2)
N9 Re05 2.189(18)
N10 Re01 2.172(18)
N11 Re01 2.20(2)
N12 Re02 2.164(18)
N14 Re02 2.21(2)
N16 Re01 2.19(2)
N18 Re05 2.171(19)
N20 Re03 2.195(18)
N22 Re04 2.22(2)
N24 Re06 2.16(2)
Re04 C156 2.08(3)
O20 C152 1.279(19)
C152 C154 1.446(19)
C152 C153 1.458(19)
C153 H15A 0.9600
C153 H15B 0.9600
C153 H15C 0.9600
C154 H15D 0.9600
C154 H15E 0.9600
C154 H15F 0.9600
O8 C156 0.96(4)
O19 C149 1.225(12)
C149 C150 1.427(14)
C149 C151 1.463(19)
C151 H15G 0.9600
C151 H15H 0.9600
C151 H15I 0.9600
C150 H15J 0.9600
C150 H15K 0.9600
C150 H15L 0.9600

loop_
_platon_squeeze_void_nr
_platon_squeeze_void_average_x
_platon_squeeze_void_average_y
_platon_squeeze_void_average_z
_platon_squeeze_void_volume
_platon_squeeze_void_count_electrons
_platon_squeeze_void_content
1 0.000 0.000 0.000 139 57 ' '
2 1.000 0.000 0.500 179 80 ' '
3 0.239 0.027 0.803 14 3 ' '
4 0.266 0.033 0.132 10 2 ' '
5 0.421 0.054 0.418 20 6 ' '
6 0.038 0.176 0.547 7 2 ' '
7 0.036 0.329 0.048 8 3 ' '
8 0.000 0.501 0.000 177 78 ' '
9 0.000 0.500 0.500 140 58 ' '
10 0.421 0.446 0.918 20 5 ' '
11 0.239 0.473 0.303 14 3 ' '
12 0.266 0.467 0.632 10 2 ' '
13 0.761 0.527 0.697 14 3 ' '
14 0.579 0.554 0.082 20 5 ' '
15 0.734 0.533 0.368 10 4 ' '
16 0.962 0.676 0.953 7 2 ' '
17 0.962 0.823 0.453 6 3 ' '
18 0.579 0.946 0.582 20 4 ' '
19 0.761 0.973 0.197 14 4 ' '
20 0.734 0.967 0.868 10 3 ' '
